data_4071760
loop_
_publ_author_name
'Lyubov, Dmitrii M.'
'D\"oring, Christian'
'Fukin, Georgii K.'
'Cherkasov, Anton V.'
'Shavyrin, Andrei S.'
'Kempe, Rhett'
'Trifonov, Alexander A.'

_publ_section_title
;
 Selective Assembly of Trinuclear Rare-Earth Alkyl Hydrido Clusters
 Supported by Amidopyridinate Ligands
;
_journal_issue 13
_journal_name_full Organometallics
_journal_page_first 2905
_journal_paper_doi 10.1021/om800364b
_journal_volume 27
_journal_year 2008
_chemical_formula_sum 'C40 H59 Cl2 Li0 N2 O2 Y'
_chemical_formula_weight 759.70
_chemical_name_systematic
;
 ?
;
_space_group_IT_number 2
_symmetry_cell_setting triclinic
_symmetry_space_group_name_Hall '-P 1'
_symmetry_space_group_name_H-M 'P -1'
_atom_sites_solution_hydrogens geom
_atom_sites_solution_primary direct
_atom_sites_solution_secondary difmap
_audit_creation_method SHELXL-97
_cell_angle_alpha 71.150(5)
_cell_angle_beta 84.948(5)
_cell_angle_gamma 65.743(5)
_cell_formula_units_Z 2
_cell_length_a 12.8280(9)
_cell_length_b 13.4100(9)
_cell_length_c 15.7150(10)
_cell_measurement_reflns_used all
_cell_measurement_temperature 191(2)
_cell_volume 2329.4(3)
_computing_data_collection X-AREA-STOE
_computing_structure_refinement 'SHELXL-97 (Sheldrick, 1997)'
_computing_structure_solution SIR-97
_diffrn_ambient_temperature 191(2)
_diffrn_measured_fraction_theta_full 0.987
_diffrn_measured_fraction_theta_max 0.987
_diffrn_measurement_device_type STOE-IPDSII
_diffrn_radiation_monochromator graphite
_diffrn_radiation_source 'fine-focus sealed tube'
_diffrn_radiation_type MoK\a
_diffrn_radiation_wavelength 0.71069
_diffrn_reflns_av_R_equivalents 0.1147
_diffrn_reflns_av_sigmaI/netI 0.1141
_diffrn_reflns_limit_h_max 15
_diffrn_reflns_limit_h_min -15
_diffrn_reflns_limit_k_max 16
_diffrn_reflns_limit_k_min -16
_diffrn_reflns_limit_l_max 19
_diffrn_reflns_limit_l_min -19
_diffrn_reflns_number 30654
_diffrn_reflns_theta_full 25.76
_diffrn_reflns_theta_max 25.76
_diffrn_reflns_theta_min 1.37
_exptl_absorpt_coefficient_mu 1.396
_exptl_absorpt_correction_type none
_exptl_crystal_colour colourless
_exptl_crystal_density_diffrn 1.083
_exptl_crystal_density_method 'not measured'
_exptl_crystal_description prism
_exptl_crystal_F_000 804
_exptl_crystal_size_max 0.39
_exptl_crystal_size_mid 0.17
_exptl_crystal_size_min 0.11
_refine_diff_density_max 0.738
_refine_diff_density_min -0.335
_refine_diff_density_rms 0.078
_refine_ls_extinction_method none
_refine_ls_goodness_of_fit_ref 0.934
_refine_ls_hydrogen_treatment mixed
_refine_ls_matrix_type full
_refine_ls_number_parameters 491
_refine_ls_number_reflns 8810
_refine_ls_number_restraints 0
_refine_ls_restrained_S_all 0.934
_refine_ls_R_factor_all 0.1089
_refine_ls_R_factor_gt 0.0630
_refine_ls_shift/su_max 0.000
_refine_ls_shift/su_mean 0.000
_refine_ls_structure_factor_coef Fsqd
_refine_ls_weighting_details 'calc w=1/[\s^2^(Fo^2^)+(0.0601P)^2^+0.0000P] where P=(Fo^2^+2Fc^2^)/3'
_refine_ls_weighting_scheme calc
_refine_ls_wR_factor_gt 0.1193
_refine_ls_wR_factor_ref 0.1345
_reflns_number_gt 5771
_reflns_number_total 8810
_reflns_threshold_expression >2sigma(I)
_cod_data_source_file om800364b-file007.cif
_cod_data_source_block k390a
_cod_original_sg_symbol_H-M P-1
_cod_database_code 4071760
_cell_measurement_2theta_min 2.74
_cell_measurement_2theta_max 52.11

loop_
_symmetry_equiv_pos_as_xyz
'x, y, z'
'-x, -y, -z'

loop_
_atom_site_label
_atom_site_type_symbol
_atom_site_fract_x
_atom_site_fract_y
_atom_site_fract_z
_atom_site_U_iso_or_equiv
_atom_site_adp_type
_atom_site_occupancy
_atom_site_symmetry_multiplicity
_atom_site_calc_flag
_atom_site_refinement_flags
Y1 Y 0.74184(4) 0.31290(4) 0.18335(3) 0.02632(13) Uani 1 1 d .
Cl2 Cl 0.80160(11) 0.44030(11) 0.03987(9) 0.0452(3) Uani 1 1 d .
Cl3 Cl 0.91387(10) 0.13761(10) 0.14471(9) 0.0395(3) Uani 1 1 d .
Cl1 Cl 0.56111(11) 0.48394(13) 0.19598(10) 0.0576(4) Uani 1 1 d .
O1 O 0.6242(3) 0.2636(3) 0.1122(2) 0.0381(8) Uani 1 1 d .
N2 N 0.7581(3) 0.1844(3) 0.3352(2) 0.0237(8) Uani 1 1 d .
N1 N 0.8397(3) 0.3127(3) 0.2987(2) 0.0268(8) Uani 1 1 d .
C1 C 0.8246(3) 0.2266(4) 0.3643(3) 0.0255(10) Uani 1 1 d .
C2 C 0.8705(4) 0.1781(4) 0.4532(3) 0.0303(10) Uani 1 1 d .
H2 H 0.9209 0.2032 0.4725 0.036 Uiso 1 1 calc R
C3 C 0.8417(4) 0.0941(4) 0.5115(3) 0.0351(11) Uani 1 1 d .
C4 C 0.7721(4) 0.0531(4) 0.4832(3) 0.0337(11) Uani 1 1 d .
H4 H 0.7516 -0.0049 0.5243 0.040 Uiso 1 1 calc R
C5 C 0.7337(3) 0.0984(3) 0.3944(3) 0.0232(9) Uani 1 1 d .
C6 C 0.6673(4) 0.0504(4) 0.3576(3) 0.0267(10) Uani 1 1 d .
C7 C 0.7254(4) -0.0530(4) 0.3393(3) 0.0314(10) Uani 1 1 d .
O2 O 1.0711(3) 0.2540(3) -0.0337(3) 0.0547(10) Uani 1 1 d .
O3 O 0.8388(4) 0.2632(4) -0.0854(3) 0.0657(12) Uani 1 1 d .
C8 C 0.6630(4) -0.0987(4) 0.3068(3) 0.0338(11) Uani 1 1 d .
H8 H 0.7024 -0.1696 0.2947 0.041 Uiso 1 1 calc R
C9 C 0.5456(4) -0.0433(4) 0.2921(3) 0.0354(11) Uani 1 1 d .
C10 C 0.4901(4) 0.0587(4) 0.3116(3) 0.0348(11) Uani 1 1 d .
H10 H 0.4092 0.0969 0.3020 0.042 Uiso 1 1 calc R
C11 C 0.5472(4) 0.1084(4) 0.3450(3) 0.0305(10) Uani 1 1 d .
C12 C 0.4827(4) 0.2143(4) 0.3733(3) 0.0383(12) Uani 1 1 d .
H12 H 0.5389 0.2434 0.3842 0.046 Uiso 1 1 calc R
C13 C 0.4255(7) 0.1838(6) 0.4598(5) 0.083(2) Uani 1 1 d .
H13A H 0.3841 0.2530 0.4777 0.124 Uiso 1 1 calc R
H13B H 0.4836 0.1257 0.5070 0.124 Uiso 1 1 calc R
H13C H 0.3715 0.1529 0.4509 0.124 Uiso 1 1 calc R
C14 C 0.3936(5) 0.3099(5) 0.3032(5) 0.0689(18) Uani 1 1 d .
H14A H 0.4303 0.3312 0.2469 0.103 Uiso 1 1 calc R
H14B H 0.3561 0.3770 0.3243 0.103 Uiso 1 1 calc R
H14C H 0.3363 0.2836 0.2928 0.103 Uiso 1 1 calc R
C15 C 0.4796(4) -0.0963(5) 0.2569(3) 0.0427(13) Uani 1 1 d .
H15 H 0.5374 -0.1691 0.2479 0.051 Uiso 1 1 calc R
C16 C 0.4192(5) -0.0202(5) 0.1678(4) 0.0593(16) Uani 1 1 d .
H16A H 0.4742 -0.0018 0.1252 0.089 Uiso 1 1 calc R
H16B H 0.3596 0.0511 0.1744 0.089 Uiso 1 1 calc R
H16C H 0.3841 -0.0600 0.1453 0.089 Uiso 1 1 calc R
C17 C 0.3995(4) -0.1292(5) 0.3251(4) 0.0469(13) Uani 1 1 d .
H17A H 0.4425 -0.1801 0.3824 0.070 Uiso 1 1 calc R
H17B H 0.3643 -0.1694 0.3032 0.070 Uiso 1 1 calc R
H17C H 0.3395 -0.0596 0.3342 0.070 Uiso 1 1 calc R
C18 C 0.8544(4) -0.1203(4) 0.3563(4) 0.0426(13) Uani 1 1 d .
H18 H 0.8866 -0.0673 0.3640 0.051 Uiso 1 1 calc R
C19 C 0.8819(5) -0.2209(5) 0.4434(4) 0.0519(15) Uani 1 1 d .
H19A H 0.9651 -0.2631 0.4534 0.078 Uiso 1 1 calc R
H19B H 0.8480 -0.2727 0.4390 0.078 Uiso 1 1 calc R
H19C H 0.8503 -0.1915 0.4938 0.078 Uiso 1 1 calc R
C20 C 0.9126(5) -0.1622(5) 0.2780(4) 0.0586(16) Uani 1 1 d .
H20A H 0.9951 -0.2049 0.2925 0.088 Uiso 1 1 calc R
H20B H 0.8991 -0.0958 0.2236 0.088 Uiso 1 1 calc R
H20C H 0.8811 -0.2128 0.2675 0.088 Uiso 1 1 calc R
C21 C 0.5228(5) 0.3488(5) 0.0551(4) 0.0589(17) Uani 1 1 d .
H21A H 0.5438 0.3987 0.0011 0.071 Uiso 1 1 calc R
H21B H 0.4679 0.3978 0.0884 0.071 Uiso 1 1 calc R
C22 C 0.4731(6) 0.2791(6) 0.0294(6) 0.087(3) Uani 1 1 d .
H22A H 0.4213 0.2579 0.0753 0.105 Uiso 1 1 calc R
H22B H 0.4300 0.3219 -0.0296 0.105 Uiso 1 1 calc R
C23 C 0.5734(6) 0.1770(6) 0.0248(4) 0.0650(18) Uani 1 1 d .
H23A H 0.6120 0.1933 -0.0322 0.078 Uiso 1 1 calc R
H23B H 0.5523 0.1119 0.0304 0.078 Uiso 1 1 calc R
C24 C 0.6475(5) 0.1518(5) 0.1044(4) 0.0504(14) Uani 1 1 d .
H24A H 0.6275 0.1029 0.1596 0.060 Uiso 1 1 calc R
H24B H 0.7294 0.1118 0.0942 0.060 Uiso 1 1 calc R
C25 C 0.8947(4) 0.3750(4) 0.3219(3) 0.0285(10) Uani 1 1 d .
C26 C 0.8422(4) 0.4441(4) 0.3767(3) 0.0333(11) Uani 1 1 d .
C27 C 0.9000(5) 0.5034(4) 0.3957(4) 0.0431(13) Uani 1 1 d .
H27 H 0.8662 0.5506 0.4331 0.052 Uiso 1 1 calc R
C28 C 1.0041(5) 0.4952(4) 0.3619(4) 0.0459(14) Uani 1 1 d .
H28 H 1.0425 0.5350 0.3771 0.055 Uiso 1 1 calc R
C29 C 1.0533(4) 0.4296(4) 0.3062(3) 0.0397(12) Uani 1 1 d .
H29 H 1.1245 0.4266 0.2816 0.048 Uiso 1 1 calc R
C30 C 1.0009(4) 0.3674(4) 0.2847(3) 0.0307(10) Uani 1 1 d .
C31 C 1.0569(4) 0.2904(4) 0.2273(3) 0.0331(11) Uani 1 1 d .
H31 H 0.9940 0.2938 0.1917 0.040 Uiso 1 1 calc R
C32 C 1.1179(5) 0.1659(5) 0.2858(4) 0.0521(15) Uani 1 1 d .
H32A H 1.1535 0.1173 0.2473 0.078 Uiso 1 1 calc R
H32B H 1.0624 0.1403 0.3227 0.078 Uiso 1 1 calc R
H32C H 1.1770 0.1599 0.3249 0.078 Uiso 1 1 calc R
C33 C 1.1386(5) 0.3254(5) 0.1599(4) 0.0485(14) Uani 1 1 d .
H33A H 1.1702 0.2709 0.1256 0.073 Uiso 1 1 calc R
H33B H 1.2010 0.3245 0.1922 0.073 Uiso 1 1 calc R
H33C H 1.0970 0.4032 0.1186 0.073 Uiso 1 1 calc R
C34 C 0.7254(4) 0.4611(4) 0.4126(4) 0.0431(13) Uani 1 1 d .
H34 H 0.6999 0.4081 0.3964 0.052 Uiso 1 1 calc R
C35 C 0.7241(6) 0.4332(6) 0.5146(4) 0.0650(17) Uani 1 1 d .
H35A H 0.6463 0.4451 0.5338 0.097 Uiso 1 1 calc R
H35B H 0.7491 0.4838 0.5324 0.097 Uiso 1 1 calc R
H35C H 0.7761 0.3526 0.5432 0.097 Uiso 1 1 calc R
C36 C 0.6393(5) 0.5851(5) 0.3672(4) 0.0583(16) Uani 1 1 d .
H36A H 0.5635 0.5952 0.3907 0.087 Uiso 1 1 calc R
H36B H 0.6353 0.6002 0.3020 0.087 Uiso 1 1 calc R
H36C H 0.6640 0.6392 0.3799 0.087 Uiso 1 1 calc R
C37 C 0.7683(7) 0.3579(7) -0.1554(5) 0.096(3) Uani 1 1 d .
H37A H 0.8048 0.4127 -0.1810 0.115 Uiso 1 1 calc R
H37B H 0.6936 0.3988 -0.1327 0.115 Uiso 1 1 calc R
C38 C 0.7522(7) 0.3129(12) -0.2235(6) 0.145(5) Uani 1 1 d .
H38A H 0.6700 0.3450 -0.2416 0.174 Uiso 1 1 calc R
H38B H 0.7941 0.3344 -0.2775 0.174 Uiso 1 1 calc R
C39 C 0.7964(8) 0.1879(11) -0.1846(6) 0.118(4) Uani 1 1 d .
H39A H 0.8412 0.1500 -0.2285 0.142 Uiso 1 1 calc R
H39B H 0.7330 0.1627 -0.1660 0.142 Uiso 1 1 calc R
C40 C 0.8709(6) 0.1594(7) -0.1049(5) 0.073(2) Uani 1 1 d .
H40A H 0.8587 0.1003 -0.0530 0.087 Uiso 1 1 calc R
H40B H 0.9526 0.1297 -0.1190 0.087 Uiso 1 1 calc R
C41 C 1.0921(6) 0.3480(6) -0.0947(5) 0.0705(19) Uani 1 1 d .
H41A H 1.0827 0.4053 -0.0645 0.085 Uiso 1 1 calc R
H41B H 1.0364 0.3864 -0.1471 0.085 Uiso 1 1 calc R
C42 C 1.2083(6) 0.3047(6) -0.1249(5) 0.076(2) Uani 1 1 d .
H42A H 1.2488 0.3519 -0.1204 0.091 Uiso 1 1 calc R
H42B H 1.2077 0.3053 -0.1880 0.091 Uiso 1 1 calc R
C43 C 1.2633(6) 0.1855(7) -0.0630(6) 0.092(3) Uani 1 1 d .
H43A H 1.3116 0.1824 -0.0156 0.110 Uiso 1 1 calc R
H43B H 1.3121 0.1331 -0.0964 0.110 Uiso 1 1 calc R
C44 C 1.1698(5) 0.1511(5) -0.0224(5) 0.0628(17) Uani 1 1 d .
H44A H 1.1576 0.1024 -0.0529 0.075 Uiso 1 1 calc R
H44B H 1.1885 0.1070 0.0424 0.075 Uiso 1 1 calc R
Li1 Li 0.9207(7) 0.2708(8) 0.0079(6) 0.045(2) Uani 1 1 d .
H3 H 0.875(3) 0.064(3) 0.572(3) 0.016(10) Uiso 1 1 d .

loop_
_atom_site_aniso_label
_atom_site_aniso_U_11
_atom_site_aniso_U_22
_atom_site_aniso_U_33
_atom_site_aniso_U_23
_atom_site_aniso_U_13
_atom_site_aniso_U_12
Y1 0.0263(2) 0.0275(3) 0.0244(3) -0.00508(19) -0.00213(17) -0.01191(18)
Cl2 0.0556(8) 0.0345(7) 0.0416(8) -0.0033(6) 0.0079(6) -0.0221(6)
Cl3 0.0374(7) 0.0360(7) 0.0425(7) -0.0128(6) 0.0039(5) -0.0125(5)
Cl1 0.0406(8) 0.0567(9) 0.0648(10) -0.0306(8) -0.0109(7) 0.0018(6)
O1 0.0411(19) 0.0352(19) 0.0381(19) -0.0049(16) -0.0083(15) -0.0184(16)
N2 0.0227(17) 0.0230(18) 0.026(2) -0.0081(17) 0.0013(15) -0.0095(14)
N1 0.030(2) 0.024(2) 0.030(2) -0.0046(17) 0.0002(16) -0.0174(16)
C1 0.024(2) 0.023(2) 0.031(3) -0.008(2) 0.0014(18) -0.0110(18)
C2 0.033(2) 0.028(3) 0.032(3) -0.004(2) -0.006(2) -0.016(2)
C3 0.037(3) 0.037(3) 0.029(3) -0.005(2) -0.011(2) -0.016(2)
C4 0.048(3) 0.035(3) 0.021(2) -0.001(2) -0.002(2) -0.025(2)
C5 0.022(2) 0.021(2) 0.029(2) -0.006(2) -0.0005(17) -0.0106(18)
C6 0.032(2) 0.029(3) 0.023(2) -0.005(2) 0.0017(19) -0.018(2)
C7 0.037(3) 0.033(3) 0.029(3) -0.009(2) 0.004(2) -0.020(2)
O2 0.045(2) 0.045(2) 0.061(3) -0.006(2) 0.0108(18) -0.0148(18)
O3 0.081(3) 0.064(3) 0.053(3) -0.016(2) -0.020(2) -0.027(2)
C8 0.039(3) 0.033(3) 0.035(3) -0.013(2) 0.005(2) -0.018(2)
C9 0.042(3) 0.046(3) 0.030(3) -0.012(2) 0.002(2) -0.029(2)
C10 0.029(2) 0.041(3) 0.034(3) -0.009(2) -0.002(2) -0.016(2)
C11 0.029(2) 0.030(3) 0.033(3) -0.006(2) 0.0004(19) -0.015(2)
C12 0.030(3) 0.039(3) 0.048(3) -0.012(2) -0.002(2) -0.017(2)
C13 0.128(7) 0.058(4) 0.059(4) -0.032(4) 0.029(4) -0.029(4)
C14 0.061(4) 0.049(4) 0.071(4) -0.014(3) -0.004(3) 0.000(3)
C15 0.047(3) 0.053(3) 0.046(3) -0.023(3) 0.004(2) -0.032(3)
C16 0.064(4) 0.072(4) 0.053(4) -0.015(3) -0.008(3) -0.039(3)
C17 0.047(3) 0.053(3) 0.056(4) -0.017(3) 0.002(3) -0.035(3)
C18 0.032(3) 0.036(3) 0.068(4) -0.027(3) 0.003(2) -0.015(2)
C19 0.045(3) 0.039(3) 0.065(4) -0.015(3) -0.015(3) -0.008(2)
C20 0.039(3) 0.061(4) 0.073(4) -0.029(3) 0.014(3) -0.014(3)
C21 0.065(4) 0.043(3) 0.065(4) -0.003(3) -0.031(3) -0.022(3)
C22 0.086(5) 0.055(4) 0.115(6) -0.009(4) -0.064(5) -0.024(4)
C23 0.104(5) 0.075(5) 0.043(3) -0.016(3) -0.006(3) -0.063(4)
C24 0.047(3) 0.047(3) 0.064(4) -0.023(3) -0.006(3) -0.020(3)
C25 0.033(2) 0.023(2) 0.028(2) 0.000(2) -0.0063(19) -0.015(2)
C26 0.047(3) 0.025(2) 0.030(3) -0.003(2) -0.002(2) -0.020(2)
C27 0.055(3) 0.036(3) 0.048(3) -0.019(3) 0.000(3) -0.023(3)
C28 0.058(3) 0.040(3) 0.051(3) -0.008(3) -0.013(3) -0.032(3)
C29 0.037(3) 0.037(3) 0.049(3) -0.005(3) -0.006(2) -0.024(2)
C30 0.033(2) 0.026(2) 0.028(3) 0.004(2) -0.009(2) -0.015(2)
C31 0.022(2) 0.036(3) 0.040(3) -0.008(2) -0.0041(19) -0.013(2)
C32 0.041(3) 0.041(3) 0.052(4) -0.004(3) 0.007(3) -0.004(2)
C33 0.049(3) 0.060(4) 0.042(3) -0.013(3) 0.010(3) -0.032(3)
C34 0.049(3) 0.039(3) 0.048(3) -0.022(3) 0.009(2) -0.019(2)
C35 0.073(4) 0.061(4) 0.059(4) -0.021(3) 0.019(3) -0.027(3)
C36 0.053(4) 0.049(4) 0.073(4) -0.027(3) 0.007(3) -0.016(3)
C37 0.095(6) 0.113(7) 0.064(5) 0.010(5) -0.030(4) -0.050(5)
C38 0.076(6) 0.226(13) 0.078(6) -0.088(8) -0.032(5) 0.029(7)
C39 0.095(6) 0.238(13) 0.109(7) -0.106(9) 0.038(6) -0.119(8)
C40 0.087(5) 0.099(6) 0.069(5) -0.047(4) 0.027(4) -0.060(4)
C41 0.072(4) 0.061(4) 0.066(4) -0.003(4) 0.012(3) -0.029(4)
C42 0.079(5) 0.081(5) 0.087(5) -0.035(5) 0.021(4) -0.048(4)
C43 0.046(4) 0.095(6) 0.108(6) -0.016(5) 0.010(4) -0.017(4)
C44 0.059(4) 0.045(4) 0.077(5) -0.015(3) -0.002(3) -0.017(3)
Li1 0.042(5) 0.053(6) 0.040(5) -0.014(4) 0.003(4) -0.021(4)

loop_
_atom_type_symbol
_atom_type_description
_atom_type_scat_dispersion_real
_atom_type_scat_dispersion_imag
_atom_type_scat_source
C C 0.0033 0.0016 'International Tables Vol C Tables 4.2.6.8 and 6.1.1.4'
H H 0.0000 0.0000 'International Tables Vol C Tables 4.2.6.8 and 6.1.1.4'
N N 0.0061 0.0033 'International Tables Vol C Tables 4.2.6.8 and 6.1.1.4'
O O 0.0106 0.0060 'International Tables Vol C Tables 4.2.6.8 and 6.1.1.4'
Cl Cl 0.1484 0.1585 'International Tables Vol C Tables 4.2.6.8 and 6.1.1.4'
Y Y -2.7962 3.5667 'International Tables Vol C Tables 4.2.6.8 and 6.1.1.4'
Li Li -0.0003 0.0001 'International Tables Vol C Tables 4.2.6.8 and 6.1.1.4'

loop_
_geom_angle_atom_site_label_1
_geom_angle_atom_site_label_2
_geom_angle_atom_site_label_3
_geom_angle
N1 Y1 O1 157.91(12)
N1 Y1 N2 57.33(12)
O1 Y1 N2 100.70(11)
N1 Y1 Cl1 93.68(10)
O1 Y1 Cl1 87.15(9)
N2 Y1 Cl1 98.85(9)
N1 Y1 Cl2 103.23(9)
O1 Y1 Cl2 98.78(9)
N2 Y1 Cl2 157.83(8)
Cl1 Y1 Cl2 92.56(5)
N1 Y1 Cl3 95.89(10)
O1 Y1 Cl3 84.53(9)
N2 Y1 Cl3 87.56(9)
Cl1 Y1 Cl3 170.33(4)
Cl2 Y1 Cl3 83.86(4)
N1 Y1 C1 28.19(12)
O1 Y1 C1 129.86(12)
N2 Y1 C1 29.16(11)
Cl1 Y1 C1 97.80(9)
Cl2 Y1 C1 130.50(9)
Cl3 Y1 C1 91.33(9)
N1 Y1 Li1 109.70(16)
O1 Y1 Li1 85.41(16)
N2 Y1 Li1 128.97(17)
Cl1 Y1 Li1 132.16(15)
Cl2 Y1 Li1 42.58(16)
Cl3 Y1 Li1 42.20(15)
C1 Y1 Li1 122.56(16)
Li1 Cl2 Y1 88.3(2)
Li1 Cl3 Y1 87.2(2)
C24 O1 C21 108.5(4)
C24 O1 Y1 127.5(3)
C21 O1 Y1 123.2(3)
C5 N2 C1 119.4(3)
C5 N2 Y1 148.8(3)
C1 N2 Y1 91.9(2)
C1 N1 C25 118.7(3)
C1 N1 Y1 98.2(2)
C25 N1 Y1 142.7(3)
N1 C1 N2 112.6(4)
N1 C1 C2 127.2(4)
N2 C1 C2 120.2(4)
N1 C1 Y1 53.6(2)
N2 C1 Y1 59.0(2)
C2 C1 Y1 176.7(3)
C3 C2 C1 118.8(4)
C2 C3 C4 121.2(4)
C5 C4 C3 118.3(4)
N2 C5 C4 121.9(4)
N2 C5 C6 117.0(4)
C4 C5 C6 121.0(4)
C7 C6 C11 121.0(4)
C7 C6 C5 119.1(4)
C11 C6 C5 119.8(4)
C6 C7 C8 119.0(4)
C6 C7 C18 122.2(4)
C8 C7 C18 118.7(4)
C44 O2 C41 109.5(5)
C44 O2 Li1 127.7(5)
C41 O2 Li1 122.1(4)
C37 O3 C40 111.2(5)
C37 O3 Li1 125.7(5)
C40 O3 Li1 120.7(5)
C9 C8 C7 121.6(4)
C10 C9 C8 118.1(4)
C10 C9 C15 121.6(4)
C8 C9 C15 120.3(4)
C9 C10 C11 123.1(4)
C10 C11 C6 117.1(4)
C10 C11 C12 121.5(4)
C6 C11 C12 121.3(4)
C13 C12 C14 108.9(5)
C13 C12 C11 110.1(4)
C14 C12 C11 113.0(4)
C16 C15 C17 111.9(5)
C16 C15 C9 112.1(4)
C17 C15 C9 111.5(4)
C7 C18 C19 110.5(4)
C7 C18 C20 112.9(4)
C19 C18 C20 110.7(4)
O1 C21 C22 104.5(4)
C23 C22 C21 103.6(5)
C22 C23 C24 102.4(5)
O1 C24 C23 104.9(4)
C26 C25 C30 121.7(4)
C26 C25 N1 120.7(4)
C30 C25 N1 117.6(4)
C27 C26 C25 117.7(4)
C27 C26 C34 118.9(4)
C25 C26 C34 123.4(4)
C28 C27 C26 121.6(5)
C29 C28 C27 120.1(4)
C28 C29 C30 121.5(5)
C29 C30 C25 117.5(4)
C29 C30 C31 121.9(4)
C25 C30 C31 120.6(4)
C30 C31 C32 110.7(4)
C30 C31 C33 115.4(4)
C32 C31 C33 109.7(4)
C26 C34 C35 113.3(4)
C26 C34 C36 110.1(4)
C35 C34 C36 109.9(5)
O3 C37 C38 107.0(8)
C39 C38 C37 107.5(7)
C38 C39 C40 105.0(7)
O3 C40 C39 105.9(7)
O2 C41 C42 109.1(6)
C41 C42 C43 104.3(6)
C42 C43 C44 106.7(6)
O2 C44 C43 106.4(5)
O2 Li1 O3 107.1(5)
O2 Li1 Cl3 116.3(4)
O3 Li1 Cl3 109.7(4)
O2 Li1 Cl2 118.9(4)
O3 Li1 Cl2 105.6(4)
Cl3 Li1 Cl2 98.5(3)
O2 Li1 Y1 144.2(4)
O3 Li1 Y1 108.8(4)
Cl3 Li1 Y1 50.59(17)
Cl2 Li1 Y1 49.12(17)

loop_
_geom_bond_atom_site_label_1
_geom_bond_atom_site_label_2
_geom_bond_distance
Y1 N1 2.293(3)
Y1 O1 2.357(3)
Y1 N2 2.417(3)
Y1 Cl1 2.5533(14)
Y1 Cl2 2.6216(14)
Y1 Cl3 2.6810(13)
Y1 C1 2.819(4)
Y1 Li1 3.466(9)
Cl2 Li1 2.346(9)
Cl3 Li1 2.331(9)
O1 C24 1.449(6)
O1 C21 1.458(6)
N2 C5 1.360(5)
N2 C1 1.374(5)
N1 C1 1.345(5)
N1 C25 1.435(5)
C1 C2 1.402(6)
C2 C3 1.364(7)
C3 C4 1.388(6)
C4 C5 1.374(6)
C5 C6 1.499(5)
C6 C7 1.390(6)
C6 C11 1.410(6)
C7 C8 1.397(6)
C7 C18 1.523(6)
O2 C44 1.408(7)
O2 C41 1.427(7)
O2 Li1 1.927(9)
O3 C37 1.403(8)
O3 C40 1.409(7)
O3 Li1 1.928(9)
C8 C9 1.380(6)
C9 C10 1.380(7)
C9 C15 1.535(6)
C10 C11 1.397(6)
C11 C12 1.509(7)
C12 C13 1.504(8)
C12 C14 1.507(7)
C15 C16 1.490(7)
C15 C17 1.508(7)
C18 C19 1.522(7)
C18 C20 1.525(7)
C21 C22 1.491(8)
C22 C23 1.462(9)
C23 C24 1.503(7)
C25 C26 1.398(6)
C25 C30 1.411(6)
C26 C27 1.396(6)
C26 C34 1.507(7)
C27 C28 1.368(7)
C28 C29 1.373(7)
C29 C30 1.395(6)
C30 C31 1.507(7)
C31 C32 1.518(7)
C31 C33 1.526(7)
C34 C35 1.524(8)
C34 C36 1.535(7)
C37 C38 1.454(12)
C38 C39 1.457(14)
C39 C40 1.493(10)
C41 C42 1.458(9)
C42 C43 1.480(10)
C43 C44 1.480(9)
